data_7054636
loop_
_publ_author_name
'Sutariya, Tushar R.'
'Labana, Balvantsingh M.'
'Parmar, Narsidas J.'
'Kant, Rajni'
'Gupta, Vivek K.'
'Plata, Gabriela B.'
'Padr\'on, Jos\'e M.'

_publ_section_title
;
 Efficient synthesis of some new antiproliferative N-fused indoles and
 isoquinolines via 1,3-dipolar cycloaddition reaction in an ionic liquid
;
_journal_issue 4
_journal_name_full 'New J. Chem.'
_journal_page_first 2657
_journal_paper_doi 10.1039/C4NJ02308K
_journal_volume 39
_journal_year 2015
_chemical_formula_moiety 'C23 H23 Cl N2 O2'
_chemical_formula_sum 'C23 H23 Cl N2 O2'
_chemical_formula_weight 394.88
_chemical_name_systematic
;
 Ethyl(2R,3aR,10bR)-1-benzyl-10-chloro-1,2,3,3a,4,10b-hexadydropyrrolo-
[2'3':3,4]pyrrolo[1,2-a]indole-2-carboxylate
;
_space_group_IT_number 2
_symmetry_cell_setting triclinic
_symmetry_space_group_name_Hall '-P 1'
_symmetry_space_group_name_H-M 'P -1'
_atom_sites_solution_hydrogens geom
_atom_sites_solution_primary direct
_atom_sites_solution_secondary difmap
_audit_creation_method SHELXL-97
_audit_update_record
;
2013-09-13 deposited with the CCDC.
2015-01-23 downloaded from the CCDC.
;
_cell_angle_alpha 81.614(5)
_cell_angle_beta 81.335(6)
_cell_angle_gamma 89.456(5)
_cell_formula_units_Z 2
_cell_length_a 9.2721(7)
_cell_length_b 10.3272(6)
_cell_length_c 10.7817(7)
_cell_measurement_reflns_used 1820
_cell_measurement_temperature 293(2)
_cell_measurement_theta_max 25.7300
_cell_measurement_theta_min 3.8450
_cell_volume 1009.62(12)
_computing_cell_refinement 'CrysAlisPro (Oxford Diffraction,2010)'
_computing_data_collection 'CrysAlisPro (Oxford Diffraction,2010)'
_computing_data_reduction 'CrysAlisPro (Oxford Diffraction,2010)'
_computing_molecular_graphics 'ORTEP3 (Farrugia, 1997)'
_computing_publication_material PLATON(Spek,2009)
_computing_structure_refinement 'SHELXL-97 (Sheldrick, 2008)'
_computing_structure_solution 'SHELXS-97 (Sheldrick, 2008)'
_diffrn_ambient_temperature 293(2)
_diffrn_detector_area_resol_mean 16.1049
_diffrn_measured_fraction_theta_full 0.997
_diffrn_measured_fraction_theta_max 0.997
_diffrn_measurement_device_type 'Xcalibur, Sapphire3'
_diffrn_measurement_method 'omega scans'
_diffrn_radiation_monochromator graphite
_diffrn_radiation_source 'fine-focus sealed tube'
_diffrn_radiation_type MoK\a
_diffrn_radiation_wavelength 0.71073
_diffrn_reflns_av_R_equivalents 0.0425
_diffrn_reflns_av_sigmaI/netI 0.0889
_diffrn_reflns_limit_h_max 10
_diffrn_reflns_limit_h_min -11
_diffrn_reflns_limit_k_max 11
_diffrn_reflns_limit_k_min -12
_diffrn_reflns_limit_l_max 13
_diffrn_reflns_limit_l_min -11
_diffrn_reflns_number 7318
_diffrn_reflns_theta_full 26.00
_diffrn_reflns_theta_max 26.00
_diffrn_reflns_theta_min 3.52
_diffrn_standards_decay_% 0
_diffrn_standards_interval_count 0
_diffrn_standards_interval_time 0
_diffrn_standards_number 0
_exptl_absorpt_coefficient_mu 0.210
_exptl_absorpt_correction_T_max 1.00000
_exptl_absorpt_correction_T_min 0.52203
_exptl_absorpt_correction_type multi-scan
_exptl_absorpt_process_details
;
CrysAlisPro, Agilent Technologies,
Version 1.171.36.28 (release 01-02-2013 CrysAlis171 .NET)
(compiled Feb  1 2013,16:14:44)
Empirical absorption correction using spherical harmonics,
 implemented in SCALE3 ABSPACK scaling algorithm.
;
_exptl_crystal_colour white
_exptl_crystal_density_diffrn 1.299
_exptl_crystal_density_method 'not measured'
_exptl_crystal_description block
_exptl_crystal_F_000 416
_exptl_crystal_size_max 0.3
_exptl_crystal_size_mid 0.2
_exptl_crystal_size_min 0.2
_refine_diff_density_max 0.257
_refine_diff_density_min -0.256
_refine_diff_density_rms 0.043
_refine_ls_extinction_method none
_refine_ls_goodness_of_fit_ref 0.996
_refine_ls_hydrogen_treatment constr
_refine_ls_matrix_type full
_refine_ls_number_parameters 262
_refine_ls_number_reflns 3954
_refine_ls_number_restraints 4
_refine_ls_restrained_S_all 0.999
_refine_ls_R_factor_all 0.1201
_refine_ls_R_factor_gt 0.0569
_refine_ls_shift/su_max 0.001
_refine_ls_shift/su_mean 0.000
_refine_ls_structure_factor_coef Fsqd
_refine_ls_weighting_details 'calc w=1/[\s^2^(Fo^2^)+(0.0494P)^2^+0.0000P] where P=(Fo^2^+2Fc^2^)/3'
_refine_ls_weighting_scheme calc
_refine_ls_wR_factor_gt 0.1227
_refine_ls_wR_factor_ref 0.1606
_reflns_number_gt 1914
_reflns_number_total 3954
_reflns_threshold_expression >2sigma(I)
_cod_data_source_file c4nj02308k2.cif
_cod_data_source_block iabne1
_cod_depositor_comments 'Adding full bibliography for 7054636--7054637.cif.'
_cod_original_sg_symbol_H-M P-1
_cod_database_code 7054636

loop_
_symmetry_equiv_pos_as_xyz
'x, y, z'
'-x, -y, -z'

loop_
_atom_site_label
_atom_site_type_symbol
_atom_site_fract_x
_atom_site_fract_y
_atom_site_fract_z
_atom_site_U_iso_or_equiv
_atom_site_adp_type
_atom_site_occupancy
_atom_site_symmetry_multiplicity
_atom_site_calc_flag
_atom_site_refinement_flags
_atom_site_disorder_assembly
_atom_site_disorder_group
Cl1 Cl 1.02359(10) 1.06887(9) 0.30672(9) 0.0726(3) Uani 1 1 d . . .
O1 O 0.8947(3) 0.5086(3) 0.3136(3) 0.1286(14) Uani 1 1 d . . .
O2 O 0.6960(3) 0.4167(2) 0.4301(2) 0.0791(8) Uani 1 1 d D . .
N1 N 0.7508(3) 0.7597(2) 0.3454(2) 0.0489(6) Uani 1 1 d . A .
C2 C 0.6746(3) 0.6369(3) 0.3426(3) 0.0565(8) Uani 1 1 d . . .
H2 H 0.5865 0.6268 0.4063 0.068 Uiso 1 1 calc R A .
C3 C 0.6343(4) 0.6584(3) 0.2093(3) 0.0662(10) Uani 1 1 d . A .
H3A H 0.5456 0.7086 0.2071 0.079 Uiso 1 1 calc R . .
H3B H 0.6200 0.5754 0.1805 0.079 Uiso 1 1 calc R . .
C3A C 0.7647(3) 0.7347(3) 0.1257(3) 0.0552(8) Uani 1 1 d . . .
H3A1 H 0.8287 0.6744 0.0816 0.066 Uiso 1 1 calc R A .
C4 C 0.7248(4) 0.8493(3) 0.0297(3) 0.0657(10) Uani 1 1 d . A .
H4A H 0.7706 0.8407 -0.0557 0.079 Uiso 1 1 calc R . .
H4B H 0.6200 0.8543 0.0316 0.079 Uiso 1 1 calc R . .
N5 N 0.7812(3) 0.9637(3) 0.0720(2) 0.0525(7) Uani 1 1 d . . .
C5A C 0.7921(3) 1.0936(3) 0.0255(3) 0.0527(8) Uani 1 1 d . A .
C6 C 0.7400(3) 1.1663(3) -0.0777(3) 0.0614(9) Uani 1 1 d . . .
H6 H 0.6884 1.1268 -0.1300 0.074 Uiso 1 1 calc R A .
C7 C 0.7682(4) 1.2981(4) -0.0990(3) 0.0711(10) Uani 1 1 d . A .
H7 H 0.7361 1.3485 -0.1680 0.085 Uiso 1 1 calc R . .
C8 C 0.8437(4) 1.3597(3) -0.0203(3) 0.0711(10) Uani 1 1 d . . .
H8 H 0.8576 1.4500 -0.0364 0.085 Uiso 1 1 calc R A .
C9 C 0.8975(3) 1.2887(3) 0.0801(3) 0.0623(9) Uani 1 1 d . A .
H9 H 0.9495 1.3299 0.1310 0.075 Uiso 1 1 calc R . .
C9A C 0.8727(3) 1.1534(3) 0.1046(3) 0.0519(8) Uani 1 1 d . . .
C10 C 0.9121(3) 1.0493(3) 0.1967(3) 0.0512(8) Uani 1 1 d . A .
C10A C 0.8548(3) 0.9354(3) 0.1745(3) 0.0462(7) Uani 1 1 d . A .
C10B C 0.8462(3) 0.7927(3) 0.2223(3) 0.0500(8) Uani 1 1 d . A .
H10B H 0.9434 0.7551 0.2246 0.060 Uiso 1 1 calc R . .
C11 C 0.8254(3) 0.7633(4) 0.4557(3) 0.0652(10) Uani 1 1 d . . .
H11A H 0.8827 0.8436 0.4434 0.078 Uiso 1 1 calc R A .
H11B H 0.8918 0.6903 0.4626 0.078 Uiso 1 1 calc R . .
C12 C 0.7688(4) 0.5175(3) 0.3581(4) 0.0700(10) Uani 1 1 d . A .
C13 C 0.7188(4) 0.7562(3) 0.5769(3) 0.0555(8) Uani 1 1 d . A .
C14 C 0.7203(4) 0.6552(3) 0.6756(3) 0.0667(10) Uani 1 1 d . . .
H14 H 0.7881 0.5888 0.6673 0.080 Uiso 1 1 calc R A .
C15 C 0.6223(5) 0.6510(4) 0.7870(3) 0.0779(11) Uani 1 1 d . A .
H15 H 0.6246 0.5823 0.8528 0.093 Uiso 1 1 calc R . .
C16 C 0.5231(4) 0.7474(5) 0.7994(4) 0.0836(12) Uani 1 1 d . . .
H16 H 0.4565 0.7439 0.8736 0.100 Uiso 1 1 calc R A .
C17 C 0.5201(5) 0.8496(5) 0.7042(4) 0.0925(13) Uani 1 1 d . A .
H17 H 0.4528 0.9161 0.7138 0.111 Uiso 1 1 calc R . .
C18 C 0.6184(4) 0.8537(4) 0.5925(4) 0.0734(11) Uani 1 1 d . . .
H18 H 0.6162 0.9233 0.5275 0.088 Uiso 1 1 calc R A .
C19 C 0.7695(7) 0.2901(5) 0.4399(6) 0.0764(18) Uani 0.812(11) 1 d PD A 1
H19A H 0.8745 0.3027 0.4218 0.092 Uiso 0.812(11) 1 calc PR A 1
H19B H 0.7399 0.2376 0.3803 0.092 Uiso 0.812(11) 1 calc PR A 1
C20 C 0.7256(16) 0.2244(11) 0.5724(7) 0.111(3) Uani 0.812(11) 1 d PD A 1
H20A H 0.7588 0.2758 0.6301 0.167 Uiso 0.812(11) 1 calc PR A 1
H20B H 0.7684 0.1392 0.5825 0.167 Uiso 0.812(11) 1 calc PR A 1
H20C H 0.6212 0.2157 0.5901 0.167 Uiso 0.812(11) 1 calc PR A 1
C19A C 0.795(2) 0.328(2) 0.498(3) 0.0764(18) Uani 0.188(11) 1 d PD A 2
H19C H 0.8211 0.3645 0.5698 0.092 Uiso 0.188(11) 1 calc PR A 2
H19D H 0.8832 0.3124 0.4418 0.092 Uiso 0.188(11) 1 calc PR A 2
C20A C 0.704(8) 0.204(5) 0.541(5) 0.111(3) Uani 0.188(11) 1 d PD A 2
H20D H 0.6375 0.2135 0.6163 0.167 Uiso 0.188(11) 1 calc PR A 2
H20E H 0.7672 0.1316 0.5587 0.167 Uiso 0.188(11) 1 calc PR A 2
H20F H 0.6502 0.1881 0.4752 0.167 Uiso 0.188(11) 1 calc PR A 2

loop_
_atom_site_aniso_label
_atom_site_aniso_U_11
_atom_site_aniso_U_22
_atom_site_aniso_U_33
_atom_site_aniso_U_23
_atom_site_aniso_U_13
_atom_site_aniso_U_12
Cl1 0.0747(7) 0.0697(6) 0.0837(7) -0.0229(5) -0.0340(5) 0.0006(5)
O1 0.073(2) 0.077(2) 0.205(4) 0.010(2) 0.047(2) 0.0271(17)
O2 0.0683(17) 0.0577(16) 0.102(2) 0.0035(13) 0.0037(14) 0.0094(13)
N1 0.0440(15) 0.0493(16) 0.0526(15) -0.0126(12) -0.0001(12) 0.0013(12)
C2 0.0445(19) 0.050(2) 0.073(2) -0.0115(16) 0.0014(16) 0.0042(15)
C3 0.064(2) 0.064(2) 0.073(2) -0.0171(18) -0.0105(19) -0.0105(18)
C3A 0.055(2) 0.053(2) 0.059(2) -0.0233(16) -0.0005(16) -0.0025(16)
C4 0.069(2) 0.070(2) 0.061(2) -0.0189(18) -0.0114(18) -0.0108(19)
N5 0.0509(16) 0.0573(17) 0.0518(15) -0.0162(13) -0.0075(12) -0.0005(13)
C5A 0.048(2) 0.060(2) 0.0483(18) -0.0138(16) 0.0037(15) 0.0026(16)
C6 0.055(2) 0.074(3) 0.053(2) -0.0058(17) -0.0062(16) 0.0068(18)
C7 0.075(3) 0.071(3) 0.058(2) 0.0021(19) 0.0061(19) 0.013(2)
C8 0.074(3) 0.057(2) 0.076(3) -0.009(2) 0.006(2) 0.009(2)
C9 0.054(2) 0.058(2) 0.073(2) -0.0143(18) -0.0013(18) 0.0012(17)
C9A 0.0465(18) 0.055(2) 0.0519(19) -0.0144(15) 0.0052(15) 0.0035(15)
C10 0.0442(18) 0.056(2) 0.0562(19) -0.0175(15) -0.0072(15) 0.0032(15)
C10A 0.0352(16) 0.055(2) 0.0482(18) -0.0155(14) 0.0013(13) 0.0039(14)
C10B 0.0387(17) 0.057(2) 0.0531(18) -0.0153(15) 0.0053(14) 0.0018(15)
C11 0.051(2) 0.084(3) 0.060(2) -0.0121(18) -0.0057(17) -0.0016(18)
C12 0.059(2) 0.053(2) 0.093(3) -0.0103(19) 0.003(2) 0.0085(19)
C13 0.058(2) 0.058(2) 0.053(2) -0.0155(16) -0.0078(16) -0.0054(17)
C14 0.070(2) 0.064(2) 0.067(2) -0.0152(18) -0.0061(19) 0.0022(19)
C15 0.089(3) 0.083(3) 0.057(2) -0.007(2) 0.001(2) -0.015(2)
C16 0.058(3) 0.130(4) 0.069(3) -0.041(3) -0.004(2) 0.004(3)
C17 0.085(3) 0.114(4) 0.087(3) -0.039(3) -0.021(3) 0.035(3)
C18 0.082(3) 0.075(3) 0.066(2) -0.015(2) -0.018(2) 0.015(2)
C19 0.086(4) 0.053(3) 0.090(5) -0.014(3) -0.010(3) 0.020(3)
C20 0.150(8) 0.100(6) 0.081(6) -0.001(4) -0.026(5) 0.047(4)
C19A 0.086(4) 0.053(3) 0.090(5) -0.014(3) -0.010(3) 0.020(3)
C20A 0.150(8) 0.100(6) 0.081(6) -0.001(4) -0.026(5) 0.047(4)

loop_
_atom_type_symbol
_atom_type_description
_atom_type_scat_dispersion_real
_atom_type_scat_dispersion_imag
_atom_type_scat_source
C C 0.0033 0.0016 'International Tables Vol C Tables 4.2.6.8 and 6.1.1.4'
H H 0.0000 0.0000 'International Tables Vol C Tables 4.2.6.8 and 6.1.1.4'
N N 0.0061 0.0033 'International Tables Vol C Tables 4.2.6.8 and 6.1.1.4'
O O 0.0106 0.0060 'International Tables Vol C Tables 4.2.6.8 and 6.1.1.4'
Cl Cl 0.1484 0.1585 'International Tables Vol C Tables 4.2.6.8 and 6.1.1.4'

loop_
_geom_angle_atom_site_label_1
_geom_angle_atom_site_label_2
_geom_angle_atom_site_label_3
_geom_angle
C12 O2 C19 117.2(3)
C12 O2 C19A 111.2(10)
C19 O2 C19A 33.4(11)
C2 N1 C11 115.6(2)
C2 N1 C10B 107.5(2)
C11 N1 C10B 113.9(2)
N1 C2 C12 113.8(3)
N1 C2 C3 101.5(2)
C12 C2 C3 109.6(3)
N1 C2 H2 110.5
C12 C2 H2 110.5
C3 C2 H2 110.5
C2 C3 C3A 105.2(2)
C2 C3 H3A 110.7
C3A C3 H3A 110.7
C2 C3 H3B 110.7
C3A C3 H3B 110.7
H3A C3 H3B 108.8
C4 C3A C3 115.4(3)
C4 C3A C10B 107.7(2)
C3 C3A C10B 104.1(2)
C4 C3A H3A1 109.8
C3 C3A H3A1 109.8
C10B C3A H3A1 109.8
N5 C4 C3A 103.6(2)
N5 C4 H4A 111.0
C3A C4 H4A 111.0
N5 C4 H4B 111.0
C3A C4 H4B 111.0
H4A C4 H4B 109.0
C5A N5 C10A 110.8(2)
C5A N5 C4 134.4(3)
C10A N5 C4 114.3(3)
N5 C5A C6 131.5(3)
N5 C5A C9A 106.9(3)
C6 C5A C9A 121.6(3)
C7 C6 C5A 117.2(3)
C7 C6 H6 121.4
C5A C6 H6 121.4
C6 C7 C8 122.3(3)
C6 C7 H7 118.9
C8 C7 H7 118.9
C9 C8 C7 121.0(3)
C9 C8 H8 119.5
C7 C8 H8 119.5
C8 C9 C9A 118.7(3)
C8 C9 H9 120.6
C9A C9 H9 120.6
C9 C9A C5A 119.2(3)
C9 C9A C10 134.7(3)
C5A C9A C10 106.1(3)
C10A C10 C9A 108.1(3)
C10A C10 Cl1 127.5(3)
C9A C10 Cl1 124.3(2)
C10 C10A N5 108.0(3)
C10 C10A C10B 141.5(3)
N5 C10A C10B 110.5(2)
N1 C10B C10A 113.5(2)
N1 C10B C3A 104.5(2)
C10A C10B C3A 103.6(2)
N1 C10B H10B 111.6
C10A C10B H10B 111.6
C3A C10B H10B 111.6
N1 C11 C13 111.7(3)
N1 C11 H11A 109.3
C13 C11 H11A 109.3
N1 C11 H11B 109.3
C13 C11 H11B 109.3
H11A C11 H11B 107.9
O1 C12 O2 121.3(3)
O1 C12 C2 126.9(3)
O2 C12 C2 111.8(3)
C18 C13 C14 118.1(3)
C18 C13 C11 120.0(3)
C14 C13 C11 121.8(3)
C13 C14 C15 121.0(4)
C13 C14 H14 119.5
C15 C14 H14 119.5
C16 C15 C14 119.8(4)
C16 C15 H15 120.1
C14 C15 H15 120.1
C15 C16 C17 120.6(4)
C15 C16 H16 119.7
C17 C16 H16 119.7
C16 C17 C18 119.6(4)
C16 C17 H17 120.2
C18 C17 H17 120.2
C13 C18 C17 120.9(4)
C13 C18 H18 119.5
C17 C18 H18 119.5
O2 C19 C20 106.5(7)
O2 C19 H19A 110.4
C20 C19 H19A 110.4
O2 C19 H19B 110.4
C20 C19 H19B 110.4
H19A C19 H19B 108.6
O2 C19A C20A 103(3)
O2 C19A H19C 111.2
C20A C19A H19C 111.2
O2 C19A H19D 111.2
C20A C19A H19D 111.2
H19C C19A H19D 109.1
C19A C20A H20D 109.5
C19A C20A H20E 109.5
H20D C20A H20E 109.5
C19A C20A H20F 109.5
H20D C20A H20F 109.5
H20E C20A H20F 109.5

loop_
_geom_bond_atom_site_label_1
_geom_bond_atom_site_label_2
_geom_bond_distance
Cl1 C10 1.720(3)
O1 C12 1.201(4)
O2 C12 1.327(4)
O2 C19 1.467(4)
O2 C19A 1.484(10)
N1 C2 1.465(4)
N1 C11 1.468(4)
N1 C10B 1.476(3)
C2 C12 1.508(4)
C2 C3 1.524(4)
C2 H2 0.9800
C3 C3A 1.542(4)
C3 H3A 0.9700
C3 H3B 0.9700
C3A C4 1.536(4)
C3A C10B 1.563(4)
C3A H3A1 0.9800
C4 N5 1.456(4)
C4 H4A 0.9700
C4 H4B 0.9700
N5 C5A 1.361(4)
N5 C10A 1.379(3)
C5A C6 1.395(4)
C5A C9A 1.422(4)
C6 C7 1.368(4)
C6 H6 0.9300
C7 C8 1.399(5)
C7 H7 0.9300
C8 C9 1.373(4)
C8 H8 0.9300
C9 C9A 1.399(4)
C9 H9 0.9300
C9A C10 1.437(4)
C10 C10A 1.363(4)
C10A C10B 1.487(4)
C10B H10B 0.9800
C11 C13 1.509(4)
C11 H11A 0.9700
C11 H11B 0.9700
C13 C18 1.376(4)
C13 C14 1.379(4)
C14 C15 1.388(5)
C14 H14 0.9300
C15 C16 1.357(5)
C15 H15 0.9300
C16 C17 1.364(5)
C16 H16 0.9300
C17 C18 1.392(5)
C17 H17 0.9300
C18 H18 0.9300
C19 C20 1.488(7)
C19 H19A 0.9700
C19 H19B 0.9700
C20 H20A 0.9600
C20 H20B 0.9600
C20 H20C 0.9600
C19A C20A 1.518(10)
C19A H19C 0.9700
C19A H19D 0.9700
C20A H20D 0.9600
C20A H20E 0.9600
C20A H20F 0.9600

loop_
_geom_torsion_atom_site_label_1
_geom_torsion_atom_site_label_2
_geom_torsion_atom_site_label_3
_geom_torsion_atom_site_label_4
_geom_torsion
C11 N1 C2 C12 -53.1(4)
C10B N1 C2 C12 75.4(3)
C11 N1 C2 C3 -170.7(3)
C10B N1 C2 C3 -42.2(3)
N1 C2 C3 C3A 36.7(3)
C12 C2 C3 C3A -84.0(3)
C2 C3 C3A C4 -136.5(3)
C2 C3 C3A C10B -18.7(3)
C3 C3A C4 N5 115.6(3)
C10B C3A C4 N5 -0.1(3)
C3A C4 N5 C5A 174.5(3)
C3A C4 N5 C10A 3.0(3)
C10A N5 C5A C6 177.9(3)
C4 N5 C5A C6 6.2(6)
C10A N5 C5A C9A -2.0(3)
C4 N5 C5A C9A -173.8(3)
N5 C5A C6 C7 179.2(3)
C9A C5A C6 C7 -0.8(5)
C5A C6 C7 C8 -1.1(5)
C6 C7 C8 C9 2.2(5)
C7 C8 C9 C9A -1.5(5)
C8 C9 C9A C5A -0.4(5)
C8 C9 C9A C10 178.9(3)
N5 C5A C9A C9 -178.5(3)
C6 C5A C9A C9 1.5(5)
N5 C5A C9A C10 2.0(3)
C6 C5A C9A C10 -177.9(3)
C9 C9A C10 C10A 179.3(3)
C5A C9A C10 C10A -1.3(3)
C9 C9A C10 Cl1 -4.8(5)
C5A C9A C10 Cl1 174.5(2)
C9A C10 C10A N5 0.1(3)
Cl1 C10 C10A N5 -175.5(2)
C9A C10 C10A C10B 179.4(3)
Cl1 C10 C10A C10B 3.7(6)
C5A N5 C10A C10 1.2(4)
C4 N5 C10A C10 174.7(3)
C5A N5 C10A C10B -178.3(2)
C4 N5 C10A C10B -4.8(3)
C2 N1 C10B C10A 142.8(2)
C11 N1 C10B C10A -87.8(3)
C2 N1 C10B C3A 30.6(3)
C11 N1 C10B C3A 160.0(3)
C10 C10A C10B N1 72.2(5)
N5 C10A C10B N1 -108.6(3)
C10 C10A C10B C3A -175.0(4)
N5 C10A C10B C3A 4.2(3)
C4 C3A C10B N1 116.7(3)
C3 C3A C10B N1 -6.3(3)
C4 C3A C10B C10A -2.4(3)
C3 C3A C10B C10A -125.3(3)
C2 N1 C11 C13 -66.3(4)
C10B N1 C11 C13 168.4(3)
C19 O2 C12 O1 -7.4(7)
C19A O2 C12 O1 28.8(15)
C19 O2 C12 C2 172.7(4)
C19A O2 C12 C2 -151.1(15)
N1 C2 C12 O1 -39.0(6)
C3 C2 C12 O1 73.9(5)
N1 C2 C12 O2 140.8(3)
C3 C2 C12 O2 -106.3(3)
N1 C11 C13 C18 -62.5(4)
N1 C11 C13 C14 118.9(3)
C18 C13 C14 C15 0.7(5)
C11 C13 C14 C15 179.3(3)
C13 C14 C15 C16 0.1(5)
C14 C15 C16 C17 -0.9(6)
C15 C16 C17 C18 1.0(6)
C14 C13 C18 C17 -0.7(5)
C11 C13 C18 C17 -179.3(3)
C16 C17 C18 C13 -0.1(6)
C12 O2 C19 C20 143.6(6)
C19A O2 C19 C20 56(2)
C12 O2 C19A C20A -164(3)
C19 O2 C19A C20A -56(3)
